data_8101140
loop_
_publ_author_name
'Emirdag-Eanes, Mehtap'
'Ibers, James A.'

_publ_section_title
;
Crystal structure of dipotassium tetrathiomolybdate, K~2~MoS~4~
;
_journal_issue 4
_journal_name_full 'Zeitschrift f\"ur Kristallographie - New Crystal Structures'
_journal_page_first 484
_journal_page_last 484
_journal_volume 216
_journal_year 2001
_chemical_formula_structural 'K2 Mo S4'
_chemical_formula_sum 'K2 Mo S4'
_chemical_formula_weight 302.38
_chemical_name_common 'dipotassium tetrathiomolybdate'
_space_group_IT_number 62
_symmetry_cell_setting orthorhombic
_symmetry_space_group_name_Hall '-P 2ac 2n'
_symmetry_space_group_name_H-M 'P n m a'
_cell_angle_alpha 90.00
_cell_angle_beta 90.00
_cell_angle_gamma 90.00
_cell_formula_units_Z 4
_cell_length_a 9.3203(12)
_cell_length_b 6.8430(9)
_cell_length_c 12.0806(15)
_cell_measurement_temperature 153(2)
_cell_volume 770.49(17)
_diffrn_ambient_temperature 153(2)
_exptl_crystal_density_diffrn 2.607
_cod_database_code 8101140

loop_
_symmetry_equiv_pos_as_xyz
'x, y, z'
'-x+1/2, -y, z+1/2'
'-x, y+1/2, -z'
'x+1/2, -y+1/2, -z+1/2'
'-x, -y, -z'
'x-1/2, y, -z-1/2'
'x, -y-1/2, z'
'-x-1/2, y-1/2, z-1/2'

loop_
_atom_site_label
_atom_site_type_symbol
_atom_site_fract_x
_atom_site_fract_y
_atom_site_fract_z
_atom_site_U_iso_or_equiv
_atom_site_adp_type
_atom_site_occupancy
_atom_site_symmetry_multiplicity
_atom_site_Wyckoff_symbol
_atom_site_calc_flag
_atom_site_refinement_flags
_atom_site_disorder_assembly
_atom_site_disorder_group
K1 K 0.45601(7) 0.2500 0.66291(6) 0.01940(16) Uani 1 4 c d S . .
K2 K 1.15882(8) 0.2500 0.38645(6) 0.02322(17) Uani 1 4 c d S . .
Mo1 Mo 0.74770(2) 0.2500 0.43155(2) 0.01223(10) Uani 1 4 c d S . .
S1 S 0.51741(8) 0.2500 0.39159(7) 0.01949(17) Uani 1 4 c d S . .
S2 S 0.85009(6) -0.00607(8) 0.35976(5) 0.02201(14) Uani 1 8 d d . . .
S3 S 0.78384(9) 0.2500 0.60967(7) 0.02206(18) Uani 1 4 c d S . .

loop_
_atom_site_aniso_label
_atom_site_aniso_U_11
_atom_site_aniso_U_22
_atom_site_aniso_U_33
_atom_site_aniso_U_23
_atom_site_aniso_U_13
_atom_site_aniso_U_12
K1 0.0169(3) 0.0226(3) 0.0187(3) 0.000 0.0015(2) 0.000
K2 0.0187(3) 0.0246(4) 0.0264(4) 0.000 -0.0027(3) 0.000
Mo1 0.01189(15) 0.01177(15) 0.01304(15) 0.000 -0.00013(8) 0.000
S1 0.0134(4) 0.0254(4) 0.0197(4) 0.000 -0.0033(3) 0.000
S2 0.0206(3) 0.0144(3) 0.0310(3) -0.0052(2) 0.0054(2) 0.0006(2)
S3 0.0203(4) 0.0311(4) 0.0148(4) 0.000 -0.0022(3) 0.000

loop_
_geom_bond_atom_site_label_1
_geom_bond_atom_site_label_2
_geom_bond_distance
_geom_bond_site_symmetry_2
_geom_bond_publ_flag
K1 S3 3.1224(12) . ?
K1 S3 3.1817(11) 6_557 ?
K1 S2 3.3167(9) 5_656 ?
K1 S2 3.3167(9) 3_656 ?
K1 S1 3.3273(11) . ?
K1 S2 3.4216(8) 8_766 ?
K1 S2 3.4216(8) 2_655 ?
K1 S1 3.4931(5) 5_656 ?
K1 S1 3.4931(5) 5_666 ?
K1 Mo1 3.8991(8) . ?
K1 Mo1 4.0760(6) 5_656 ?
K1 Mo1 4.0760(6) 5_666 ?
K2 S1 3.3428(11) 1_655 ?
K2 S2 3.3844(9) . ?
K2 S2 3.3843(9) 7_565 ?
K2 S3 3.4633(5) 5_766 ?
K2 S3 3.4633(5) 5_756 ?
K2 S2 3.4918(10) 3_756 ?
K2 S2 3.4918(10) 5_756 ?
K2 S1 3.6083(12) 6_656 ?
K2 Mo1 3.8703(9) . ?
K2 Mo1 3.9299(9) 6_656 ?
K2 K1 4.3390(11) 1_655 ?
K2 K1 4.4883(8) 2_654 ?
Mo1 S2 2.1757(6) . ?
Mo1 S2 2.1757(6) 7_565 ?
Mo1 S3 2.1780(9) . ?
Mo1 S1 2.2000(8) . ?
Mo1 K2 3.9299(9) 6_556 ?
Mo1 K1 4.0760(6) 5_656 ?
Mo1 K1 4.0760(6) 5_666 ?
S1 K2 3.3428(11) 1_455 ?
S1 K1 3.4931(5) 5_656 ?
S1 K1 3.4931(5) 5_666 ?
S1 K2 3.6083(12) 6_556 ?
S2 K1 3.3167(9) 5_656 ?
S2 K1 3.4216(8) 2_654 ?
S2 K2 3.4918(10) 5_756 ?
S3 K1 3.1817(11) 6_657 ?
S3 K2 3.4633(5) 5_766 ?
S3 K2 3.4633(5) 5_756 ?
